data_7058099
loop_
_publ_author_name
'Pizarro, Nancy'
'Sald\'ias, Marianela'
'Guzm\'an, Nicol\'as'
'Sandoval-Altamirano, Catalina'
'Kahlal, Samia'
'Saillard, Jean-Yves'
'Hamon, Jean-Ren\'e'
'Vega, Andr\'es'

_publ_section_title
;
 1IL and 3MLCT excited states modulated by H+: the structure and
 photophysical properties of
 [(2-bromo-5-(1H-pyrazol-1-yl)pyrazine)Re(CO)3Br]
;
_journal_issue 6
_journal_name_full 'New Journal of Chemistry'
_journal_page_first 2449
_journal_paper_doi 10.1039/C8NJ04196B
_journal_volume 43
_journal_year 2019
_chemical_formula_moiety 'C10 H5 Br2 N4 O3 Re'
_chemical_formula_sum 'C10 H5 Br2 N4 O3 Re'
_chemical_formula_weight 575.19
_space_group_crystal_system triclinic
_space_group_IT_number 2
_space_group_name_Hall '-P 1'
_space_group_name_H-M_alt 'P -1'
_symmetry_space_group_name_Hall '-P 1'
_symmetry_space_group_name_H-M 'P -1'
_atom_sites_solution_hydrogens geom
_audit_creation_method SHELXL-2014/7
_audit_update_record
;
2017-10-19 deposited with the CCDC.
2019-01-11 downloaded from the CCDC.
;
_cell_angle_alpha 105.928(3)
_cell_angle_beta 102.163(3)
_cell_angle_gamma 92.124(3)
_cell_formula_units_Z 2
_cell_length_a 6.6120(19)
_cell_length_b 7.947(2)
_cell_length_c 13.079(4)
_cell_measurement_reflns_used 7375
_cell_measurement_temperature 100(2)
_cell_measurement_theta_max 30.24
_cell_measurement_theta_min 2.68
_cell_volume 642.7(3)
_computing_cell_refinement 'Bruker SMART'
_computing_data_collection 'Bruker SMART'
_computing_data_reduction 'Bruker SAINT'
_computing_molecular_graphics 'Bruker SHELXTL'
_computing_publication_material 'Bruker SHELXTL'
_computing_structure_refinement 'SHELXL-2014/7 (Sheldrick, 2014)'
_computing_structure_solution 'Bruker SHELXTL'
_diffrn_ambient_temperature 100(2)
_diffrn_measured_fraction_theta_full 0.997
_diffrn_measured_fraction_theta_max 0.995
_diffrn_measurement_device_type 'CCD area detector'
_diffrn_measurement_method 'phi and omega scans'
_diffrn_radiation_source 'sealed tube'
_diffrn_radiation_type MoK\a
_diffrn_radiation_wavelength 0.71073
_diffrn_reflns_av_R_equivalents 0.0324
_diffrn_reflns_av_unetI/netI 0.0467
_diffrn_reflns_Laue_measured_fraction_full 0.997
_diffrn_reflns_Laue_measured_fraction_max 0.995
_diffrn_reflns_limit_h_max 8
_diffrn_reflns_limit_h_min -8
_diffrn_reflns_limit_k_max 9
_diffrn_reflns_limit_k_min -9
_diffrn_reflns_limit_l_max 16
_diffrn_reflns_limit_l_min -16
_diffrn_reflns_number 5034
_diffrn_reflns_point_group_measured_fraction_full 0.997
_diffrn_reflns_point_group_measured_fraction_max 0.995
_diffrn_reflns_theta_full 25.242
_diffrn_reflns_theta_max 25.993
_diffrn_reflns_theta_min 2.679
_exptl_absorpt_coefficient_mu 15.676
_exptl_absorpt_correction_T_max 0.2876
_exptl_absorpt_correction_T_min 0.0525
_exptl_absorpt_correction_type numerical
_exptl_crystal_colour orange
_exptl_crystal_density_diffrn 2.972
_exptl_crystal_description stick
_exptl_crystal_F_000 516
_exptl_crystal_preparation Luminescent
_exptl_crystal_recrystallization_method 'Re-crystallisation from solvent: Chloroform'
_exptl_crystal_size_max 0.277
_exptl_crystal_size_mid 0.166
_exptl_crystal_size_min 0.073
_refine_diff_density_max 1.832
_refine_diff_density_min -0.821
_refine_diff_density_rms 0.161
_refine_ls_extinction_coef 0.0047(3)
_refine_ls_extinction_expression Fc^*^=kFc[1+0.001xFc^2^\l^3^/sin(2\q)]^-1/4^
_refine_ls_extinction_method 'SHELXL-2014/7 (Sheldrick 2014'
_refine_ls_goodness_of_fit_ref 1.055
_refine_ls_hydrogen_treatment constr
_refine_ls_matrix_type full
_refine_ls_number_parameters 182
_refine_ls_number_reflns 2520
_refine_ls_number_restraints 6
_refine_ls_restrained_S_all 1.055
_refine_ls_R_factor_all 0.0235
_refine_ls_R_factor_gt 0.0216
_refine_ls_shift/su_max 0.002
_refine_ls_shift/su_mean 0.000
_refine_ls_structure_factor_coef Fsqd
_refine_ls_weighting_details 'w=1/[\s^2^(Fo^2^)] where P=(Fo^2^+2Fc^2^)/3'
_refine_ls_weighting_scheme calc
_refine_ls_wR_factor_gt 0.0495
_refine_ls_wR_factor_ref 0.0502
_reflns_Friedel_coverage 0.000
_reflns_number_gt 2393
_reflns_number_total 2520
_reflns_threshold_expression 'I > 2\s(I)'
_cod_data_source_file c8nj04196b2.cif
_cod_data_source_block SCD17_199_P-1
_cod_depositor_comments 'Adding full bibliography for 7058098--7058099.cif.'
_cod_database_code 7058099
_shelx_shelxl_version_number 2014/7
_shelx_space_group_comment
;
The symmetry employed for this shelxl refinement is uniquely defined
by the following loop, which should always be used as a source of
symmetry information in preference to the above space-group names.
They are only intended as comments.
;
_shelx_estimated_absorpt_t_min 0.098
_shelx_estimated_absorpt_t_max 0.394

loop_
_space_group_symop_operation_xyz
'x, y, z'
'-x, -y, -z'

loop_
_atom_site_label
_atom_site_type_symbol
_atom_site_fract_x
_atom_site_fract_y
_atom_site_fract_z
_atom_site_U_iso_or_equiv
_atom_site_adp_type
_atom_site_occupancy
_atom_site_site_symmetry_order
_atom_site_calc_flag
_atom_site_refinement_flags_posn
_atom_site_refinement_flags_adp
Re1 Re 0.54943(2) 0.72987(2) 0.82675(2) 0.00788(8) Uani 1 1 d . .
Br1 Br 0.66071(7) 0.75922(6) 0.65283(3) 0.01278(12) Uani 1 1 d . .
N1 N 0.7663(6) 0.5365(5) 0.8259(3) 0.0090(8) Uani 1 1 d . .
N2 N 0.6896(6) 0.3707(5) 0.7654(3) 0.0110(8) Uani 1 1 d . .
N3 N 0.3812(6) 0.4846(5) 0.7189(3) 0.0090(8) Uani 1 1 d . .
N4 N 0.2032(6) 0.1632(5) 0.5762(3) 0.0151(8) Uani 1 1 d . .
C1 C 0.9598(7) 0.5258(6) 0.8749(3) 0.0132(10) Uani 1 1 d . .
H1 H 1.0509 0.6204 0.9222 0.016 Uiso 1 1 calc R U
C2 C 1.0073(7) 0.3526(6) 0.8454(3) 0.0132(10) Uani 1 1 d . .
H2 H 1.1330 0.3107 0.8689 0.016 Uiso 1 1 calc R U
C3 C 0.8340(7) 0.2569(6) 0.7755(3) 0.0118(9) Uani 1 1 d . .
H3 H 0.8178 0.1365 0.7412 0.014 Uiso 1 1 calc R U
C4 C 0.4847(7) 0.3431(6) 0.7045(3) 0.0102(9) Uani 1 1 d . .
C5 C 0.3961(7) 0.1817(6) 0.6341(3) 0.0124(9) Uani 1 1 d . .
H5 H 0.4731 0.0853 0.6274 0.015 Uiso 1 1 calc R U
C6 C 0.1027(7) 0.3039(6) 0.5901(3) 0.0138(10) Uani 1 1 d . .
C7 C 0.1855(7) 0.4639(6) 0.6607(3) 0.0116(9) Uani 1 1 d . .
H7 H 0.1057 0.5585 0.6683 0.014 Uiso 1 1 calc R U
Br2 Br -0.17225(7) 0.28294(6) 0.50840(3) 0.01346(12) Uani 1 1 d . .
C13 C 0.3311(7) 0.8788(6) 0.8123(3) 0.0126(10) Uani 1 1 d . .
O13 O 0.2012(5) 0.9691(5) 0.8046(3) 0.0206(8) Uani 1 1 d . .
C14 C 0.7273(7) 0.9384(7) 0.9099(3) 0.0125(10) Uani 1 1 d . .
O14 O 0.8296(5) 1.0657(4) 0.9578(2) 0.0163(7) Uani 1 1 d . .
C15 C 0.4904(6) 0.6996(6) 0.9590(3) 0.0098(9) Uani 1 1 d . U
O15 O 0.4652(5) 0.6870(5) 1.0383(3) 0.0191(8) Uani 1 1 d . .

loop_
_atom_site_aniso_label
_atom_site_aniso_U_11
_atom_site_aniso_U_22
_atom_site_aniso_U_33
_atom_site_aniso_U_23
_atom_site_aniso_U_13
_atom_site_aniso_U_12
Re1 0.01117(12) 0.00546(12) 0.00664(11) 0.00180(7) 0.00113(7) 0.00118(7)
Br1 0.0179(2) 0.0119(3) 0.0104(2) 0.00554(18) 0.00411(17) 0.00134(19)
N1 0.0170(19) 0.0046(19) 0.0041(16) -0.0004(14) 0.0022(14) -0.0009(15)
N2 0.015(2) 0.010(2) 0.0094(18) 0.0064(15) 0.0010(14) 0.0007(16)
N3 0.0103(18) 0.0061(19) 0.0098(17) 0.0011(15) 0.0022(14) -0.0005(15)
N4 0.017(2) 0.011(2) 0.0159(19) 0.0059(17) -0.0001(16) -0.0006(17)
C1 0.017(2) 0.015(3) 0.008(2) 0.0049(19) 0.0009(17) 0.002(2)
C2 0.016(2) 0.012(3) 0.014(2) 0.0072(19) 0.0052(18) 0.0053(19)
C3 0.019(2) 0.008(2) 0.011(2) 0.0046(18) 0.0063(18) 0.0065(19)
C4 0.015(2) 0.010(2) 0.011(2) 0.0093(18) 0.0038(17) -0.0003(18)
C5 0.017(2) 0.007(2) 0.015(2) 0.0051(18) 0.0036(18) 0.0032(19)
C6 0.017(2) 0.015(3) 0.008(2) 0.0043(19) -0.0008(17) -0.003(2)
C7 0.011(2) 0.014(3) 0.012(2) 0.0077(19) 0.0026(17) 0.0005(19)
Br2 0.0150(2) 0.0126(3) 0.0107(2) 0.00355(18) -0.00113(17) -0.00143(18)
C13 0.020(3) 0.008(2) 0.005(2) -0.0016(18) -0.0005(17) -0.003(2)
O13 0.0191(18) 0.020(2) 0.0214(18) 0.0058(15) 0.0009(14) 0.0103(16)
C14 0.014(2) 0.019(3) 0.010(2) 0.010(2) 0.0057(18) 0.010(2)
O14 0.0168(17) 0.0082(18) 0.0178(16) 0.0002(14) -0.0036(13) -0.0018(14)
C15 0.0064(19) 0.005(2) 0.012(2) -0.0047(16) -0.0004(16) 0.0044(16)
O15 0.0257(19) 0.018(2) 0.0190(18) 0.0109(15) 0.0090(14) 0.0072(16)

loop_
_atom_type_symbol
_atom_type_description
_atom_type_scat_dispersion_real
_atom_type_scat_dispersion_imag
_atom_type_scat_source
C C 0.0033 0.0016 'International Tables Vol C Tables 4.2.6.8 and 6.1.1.4'
H H 0.0000 0.0000 'International Tables Vol C Tables 4.2.6.8 and 6.1.1.4'
N N 0.0061 0.0033 'International Tables Vol C Tables 4.2.6.8 and 6.1.1.4'
O O 0.0106 0.0060 'International Tables Vol C Tables 4.2.6.8 and 6.1.1.4'
Br Br -0.2901 2.4595 'International Tables Vol C Tables 4.2.6.8 and 6.1.1.4'
Re Re -1.0185 7.2310 'International Tables Vol C Tables 4.2.6.8 and 6.1.1.4'

loop_
_geom_angle_atom_site_label_1
_geom_angle_atom_site_label_2
_geom_angle_atom_site_label_3
_geom_angle
_geom_angle_publ_flag
C14 Re1 C13 86.77(19) y
C14 Re1 C15 89.93(18) y
C13 Re1 C15 91.65(18) y
C14 Re1 N1 100.67(16) y
C13 Re1 N1 172.34(16) y
C15 Re1 N1 90.21(15) y
C14 Re1 N3 171.78(15) y
C13 Re1 N3 98.43(16) y
C15 Re1 N3 96.26(16) y
N1 Re1 N3 73.98(14) y
C14 Re1 Br1 89.06(13) y
C13 Re1 Br1 93.33(13) y
C15 Re1 Br1 174.84(12) y
N1 Re1 Br1 85.01(9) y
N3 Re1 Br1 84.30(9) y
C1 N1 N2 105.9(4) ?
C1 N1 Re1 138.4(3) ?
N2 N1 Re1 115.5(3) ?
C3 N2 N1 111.1(4) ?
C3 N2 C4 130.8(4) ?
N1 N2 C4 118.1(4) ?
C4 N3 C7 116.5(4) ?
C4 N3 Re1 117.4(3) ?
C7 N3 Re1 126.0(3) ?
C6 N4 C5 116.7(4) ?
N1 C1 C2 110.1(4) ?
N1 C1 H1 124.9 ?
C2 C1 H1 124.9 ?
C3 C2 C1 106.4(4) ?
C3 C2 H2 126.8 ?
C1 C2 H2 126.8 ?
N2 C3 C2 106.5(4) ?
N2 C3 H3 126.7 ?
C2 C3 H3 126.7 ?
N3 C4 C5 122.4(4) ?
N3 C4 N2 114.8(4) ?
C5 C4 N2 122.8(4) ?
N4 C5 C4 120.5(4) ?
N4 C5 H5 119.7 ?
C4 C5 H5 119.7 ?
N4 C6 C7 123.8(4) ?
N4 C6 Br2 117.9(3) ?
C7 C6 Br2 118.2(4) ?
N3 C7 C6 120.0(4) ?
N3 C7 H7 120.0 ?
C6 C7 H7 120.0 ?
O13 C13 Re1 179.4(4) ?
O14 C14 Re1 177.9(4) ?
O15 C15 Re1 176.5(4) ?

loop_
_geom_bond_atom_site_label_1
_geom_bond_atom_site_label_2
_geom_bond_distance
_geom_bond_publ_flag
Re1 C14 1.908(5) y
Re1 C13 1.912(5) y
Re1 C15 1.925(5) y
Re1 N1 2.140(4) y
Re1 N3 2.167(4) y
Re1 Br1 2.5988(8) y
N1 C1 1.322(6) ?
N1 N2 1.352(5) ?
N2 C3 1.351(6) ?
N2 C4 1.395(6) ?
N3 C4 1.327(6) ?
N3 C7 1.334(5) ?
N4 C6 1.311(6) ?
N4 C5 1.319(6) ?
C1 C2 1.391(6) ?
C1 H1 0.9300 ?
C2 C3 1.356(6) ?
C2 H2 0.9300 ?
C3 H3 0.9300 ?
C4 C5 1.380(7) ?
C5 H5 0.9300 ?
C6 C7 1.364(7) ?
C6 Br2 1.880(4) ?
C7 H7 0.9300 ?
C13 O13 1.146(6) ?
C14 O14 1.139(6) ?
C15 O15 1.114(5) ?

loop_
_geom_hbond_atom_site_label_D
_geom_hbond_atom_site_label_H
_geom_hbond_atom_site_label_A
_geom_hbond_distance_DH
_geom_hbond_distance_HA
_geom_hbond_distance_DA
_geom_hbond_angle_DHA
_geom_hbond_site_symmetry_A
C1 H1 O14 0.93 2.55 3.428(6) 157.8 2_777
C3 H3 Br1 0.93 2.96 3.865(5) 164.5 1_545
C5 H5 Br1 0.93 2.98 3.886(5) 164.0 1_545

loop_
_geom_torsion_atom_site_label_1
_geom_torsion_atom_site_label_2
_geom_torsion_atom_site_label_3
_geom_torsion_atom_site_label_4
_geom_torsion
C1 N1 N2 C3 -0.5(4)
Re1 N1 N2 C3 -176.1(3)
C1 N1 N2 C4 179.8(4)
Re1 N1 N2 C4 4.2(4)
N2 N1 C1 C2 0.2(5)
Re1 N1 C1 C2 174.2(3)
N1 C1 C2 C3 0.2(5)
N1 N2 C3 C2 0.6(5)
C4 N2 C3 C2 -179.7(4)
C1 C2 C3 N2 -0.5(5)
C7 N3 C4 C5 -0.6(6)
Re1 N3 C4 C5 -177.2(3)
C7 N3 C4 N2 179.1(3)
Re1 N3 C4 N2 2.5(5)
C3 N2 C4 N3 176.0(4)
N1 N2 C4 N3 -4.4(5)
C3 N2 C4 C5 -4.4(7)
N1 N2 C4 C5 175.2(4)
C6 N4 C5 C4 -0.6(6)
N3 C4 C5 N4 1.3(7)
N2 C4 C5 N4 -178.4(4)
C5 N4 C6 C7 -0.7(7)
C5 N4 C6 Br2 179.6(3)
C4 N3 C7 C6 -0.7(6)
Re1 N3 C7 C6 175.6(3)
N4 C6 C7 N3 1.4(7)
Br2 C6 C7 N3 -179.0(3)
